data_7008620
loop_
_publ_author_name
'Hanna, John V.'
'Boyd, Sue E.'
'Healy, Peter C.'
'Bowmaker, Graham A.'
'Skelton, Brian W.'
'White, Allan H.'

_publ_section_title
;
 Structural and solid state 31P NMR studies of the four-coordinate
 copper(I) complexes [Cu(PPh3)3X] and [Cu(PPh3)3(CH3CN)]X.
;
_journal_issue 15
_journal_name_full 'Dalton transactions (Cambridge, England : 2003)'
_journal_page_first 2547
_journal_page_last 2556
_journal_paper_doi 10.1039/b505200a
_journal_year 2005
_chemical_formula_sum 'C56 H48 B Cu F4 N P3'
_chemical_formula_weight 978.28
_chemical_name_systematic
;
Tris(triphenylphosphine)(acetonitrile)copper(I)
tetrafluoroborate
;
_space_group_IT_number 61
_symmetry_cell_setting orthorhombic
_symmetry_space_group_name_Hall '-P 2ac 2ab'
_symmetry_space_group_name_H-M 'P b c a'
_cell_angle_alpha 90.00000
_cell_angle_beta 90.00000
_cell_angle_gamma 90.00000
_cell_formula_units_Z 8
_cell_length_a 17.7300(10)
_cell_length_b 22.2800(10)
_cell_length_c 24.1850(10)
_cell_measurement_reflns_used 7236
_cell_measurement_temperature 150
_cell_measurement_theta_max 26.98
_cell_measurement_theta_min 2.23
_cell_volume 9553.7(8)
_computing_cell_refinement 'Siemens SAINT (Siemens, 1995)'
_computing_data_collection 'Siemens SMART (Siemens, 1995)'
_computing_data_reduction 'xtal ADDREF SORTRF'
_computing_molecular_graphics xtal
_computing_publication_material 'xtal BONDLA CIFIO'
_computing_structure_refinement 'xtal CRYLSQ'
_computing_structure_solution xtal
_diffrn_ambient_temperature 150
_diffrn_measurement_device_type
;
Bruker SMART CCD diffractometer
;
_diffrn_measurement_method '\w scans'
_diffrn_radiation_detector 'CCD area detector'
_diffrn_radiation_monochromator graphite
_diffrn_radiation_source 'sealed tube'
_diffrn_radiation_type 'Mo K\a'
_diffrn_radiation_wavelength .71073
_diffrn_reflns_av_R_equivalents .097
_diffrn_reflns_av_sigmaI/netI .074
_diffrn_reflns_limit_h_max 22
_diffrn_reflns_limit_h_min 0
_diffrn_reflns_limit_k_max 27
_diffrn_reflns_limit_k_min 0
_diffrn_reflns_limit_l_max 30
_diffrn_reflns_limit_l_min 0
_diffrn_reflns_number 126697
_diffrn_reflns_theta_max 26.37
_diffrn_reflns_theta_min 1.68
_diffrn_standards_decay_% 0
_exptl_absorpt_coefficient_mu .613
_exptl_absorpt_correction_T_max 1
_exptl_absorpt_correction_T_min .91
_exptl_absorpt_correction_type multi-scan
_exptl_absorpt_process_details
;
SADABS; Sheldrick, 1996
;
_exptl_crystal_colour colourless
_exptl_crystal_density_diffrn 1.36
_exptl_crystal_description plate
_exptl_crystal_F_000 4048
_exptl_crystal_size_max .32
_exptl_crystal_size_mid .18
_exptl_crystal_size_min .09
_refine_diff_density_max .672
_refine_diff_density_min -.298
_refine_ls_goodness_of_fit_all 1.011
_refine_ls_goodness_of_fit_ref 1.031
_refine_ls_hydrogen_treatment noref
_refine_ls_matrix_type full
_refine_ls_number_constraints 0
_refine_ls_number_parameters 595
_refine_ls_number_reflns 7132
_refine_ls_number_restraints 0
_refine_ls_R_factor_all .079
_refine_ls_R_factor_gt .047
_refine_ls_shift/su_max .006
_refine_ls_shift/su_mean .0004
_refine_ls_structure_factor_coef F
_refine_ls_weighting_scheme calc
_refine_ls_wR_factor_all .074
_refine_ls_wR_factor_ref .064
_reflns_d_resolution_high .8
_reflns_d_resolution_low 12.063
_reflns_Friedel_coverage 0
_reflns_limit_h_max 22
_reflns_limit_h_min 0
_reflns_limit_k_max 27
_reflns_limit_k_min 0
_reflns_limit_l_max 30
_reflns_limit_l_min 0
_reflns_number_gt 7132
_reflns_number_total 9761
_reflns_threshold_expression 'F > 4.00 sig(F )'
_cod_data_source_file b505200a.txt
_cod_data_source_block 7_H1052
_cod_original_sg_symbol_Hall -p_2ac_2ab
_cod_original_sg_symbol_H-M P_b_c_a
_cod_original_formula_sum 'C56 H48 B1 Cu1 F4 N1 P3'
_cod_database_code 7008620

loop_
_symmetry_equiv_pos_as_xyz
+x,+y,+z
1/2-x,-y,1/2+z
1/2+x,1/2-y,-z
-x,1/2+y,1/2-z
-x,-y,-z
1/2+x,+y,1/2-z
1/2-x,1/2+y,+z
+x,1/2-y,1/2+z

loop_
_atom_site_aniso_label
_atom_site_aniso_U_11
_atom_site_aniso_U_22
_atom_site_aniso_U_33
_atom_site_aniso_U_23
_atom_site_aniso_U_13
_atom_site_aniso_U_12
Cu1 0.0179(2) 0.0185(2) 0.0171(2) -0.0006(1) 0.0003(1) -0.0016(1)
P1 0.0192(4) 0.0187(4) 0.0172(4) -0.0009(3) 0.0010(3) -0.0018(3)
P2 0.0198(4) 0.0189(4) 0.0171(4) -0.0007(3) 0.0004(3) -0.0010(3)
P3 0.0186(4) 0.0168(4) 0.0217(4) 0.0006(3) 0.0002(3) -0.0017(3)
N1 0.0207(13) 0.0246(14) 0.0259(13) 0.0002(11) 0.0013(11) -0.0032(10)
C1 0.0260(17) 0.0245(16) 0.0218(16) -0.0013(12) 0.0016(13) 0.0035(13)
C11 0.0274(18) 0.054(2) 0.040(2) -0.0113(18) 0.0071(16) -0.0124(16)
C111 0.0217(15) 0.0218(15) 0.0198(15) 0.0039(11) -0.0019(12) -0.0027(12)
C112 0.0259(16) 0.0237(16) 0.0213(15) -0.0023(12) -0.0001(13) -0.0015(12)
C113 0.0261(17) 0.0352(19) 0.0253(16) 0.0030(14) 0.0034(14) -0.0028(14)
C114 0.0301(17) 0.0299(18) 0.039(2) 0.0071(15) 0.0067(15) -0.0085(14)
C115 0.041(2) 0.0197(16) 0.049(2) -0.0019(15) 0.0061(17) -0.0034(14)
C116 0.0279(17) 0.0250(17) 0.0366(19) -0.0036(14) 0.0051(14) -0.0019(13)
C121 0.0202(15) 0.0303(17) 0.0138(14) -0.0007(12) 0.0005(12) 0.0022(12)
C122 0.0338(18) 0.0239(16) 0.0211(16) -0.0028(12) 0.0055(13) 0.0031(13)
C123 0.041(2) 0.037(2) 0.0312(18) 0.0092(15) 0.0086(16) 0.0136(16)
C124 0.034(2) 0.066(3) 0.0207(17) 0.0085(17) -0.0025(15) 0.0069(19)
C125 0.0266(18) 0.066(3) 0.0207(17) 0.0003(16) -0.0015(14) -0.0133(17)
C126 0.0275(17) 0.0362(19) 0.0267(17) 0.0016(14) 0.0004(14) -0.0061(14)
C131 0.0191(14) 0.0217(15) 0.0234(15) -0.0003(12) 0.0051(12) -0.0023(12)
C132 0.0233(15) 0.0288(17) 0.0218(15) -0.0003(13) 0.0007(13) -0.0013(12)
C133 0.0226(16) 0.039(2) 0.0291(17) -0.0008(14) -0.0040(14) -0.0005(14)
C134 0.0249(16) 0.0337(18) 0.0303(17) 0.0021(14) 0.0058(14) 0.0056(14)
C135 0.0373(19) 0.0267(17) 0.0229(16) -0.0015(13) 0.0046(14) 0.0058(14)
C136 0.0283(16) 0.0238(16) 0.0240(16) -0.0010(13) -0.0011(13) 0.0009(13)
C211 0.0203(15) 0.0198(14) 0.0227(15) -0.0028(12) -0.0009(12) 0.0030(11)
C212 0.0197(14) 0.0257(16) 0.0203(15) -0.0025(12) -0.0001(12) 0.0009(12)
C213 0.0219(15) 0.0241(16) 0.0298(17) -0.0001(13) -0.0007(13) -0.0019(12)
C214 0.0366(18) 0.0262(17) 0.0246(16) -0.0038(13) -0.0077(14) 0.0009(14)
C215 0.051(2) 0.0300(18) 0.0192(16) -0.0013(13) -0.0048(15) -0.0016(16)
C216 0.0411(19) 0.0278(17) 0.0203(15) 0.0011(13) 0.0008(14) -0.0035(14)
C221 0.0274(16) 0.0287(16) 0.0179(15) 0.0000(12) -0.0019(13) 0.0059(13)
C222 0.041(2) 0.0253(17) 0.0274(17) 0.0021(13) 0.0056(15) 0.0032(14)
C223 0.064(3) 0.029(2) 0.037(2) -0.0008(16) 0.004(2) 0.0151(18)
C224 0.071(3) 0.063(3) 0.059(3) -0.015(2) -0.013(2) 0.043(3)
C225 0.045(3) 0.075(3) 0.077(3) -0.030(3) -0.023(2) 0.027(2)
C226 0.032(2) 0.045(2) 0.053(2) -0.0186(18) -0.0108(18) 0.0109(16)
C231 0.0243(15) 0.0227(15) 0.0176(14) -0.0047(11) 0.0038(12) -0.0039(12)
C232 0.0257(16) 0.0221(16) 0.0245(16) -0.0049(12) 0.0015(13) 0.0001(12)
C233 0.0202(15) 0.0370(19) 0.0306(18) -0.0065(14) 0.0015(13) -0.0050(14)
C234 0.0327(18) 0.042(2) 0.0266(17) -0.0048(15) 0.0078(14) -0.0131(15)
C235 0.042(2) 0.0340(19) 0.0223(16) 0.0017(14) 0.0064(15) -0.0080(15)
C236 0.0322(17) 0.0273(17) 0.0202(15) 0.0016(12) 0.0025(13) -0.0022(13)
C311 0.0167(14) 0.0227(15) 0.0237(15) 0.0081(12) -0.0035(12) -0.0042(12)
C312 0.0262(16) 0.0307(17) 0.0244(16) 0.0023(13) -0.0015(13) -0.0028(13)
C313 0.0325(18) 0.0348(19) 0.0328(18) 0.0026(15) -0.0058(15) -0.0123(15)
C314 0.0222(17) 0.048(2) 0.048(2) 0.0123(18) -0.0057(16) -0.0093(16)
C315 0.0196(16) 0.040(2) 0.055(2) 0.0061(17) 0.0034(16) 0.0035(14)
C316 0.0266(17) 0.0240(17) 0.040(2) 0.0000(14) 0.0023(15) 0.0015(13)
C321 0.0249(16) 0.0163(14) 0.0257(16) -0.0005(12) 0.0023(13) -0.0038(12)
C322 0.0297(17) 0.0242(17) 0.0329(18) 0.0019(14) 0.0020(14) 0.0008(13)
C323 0.0349(19) 0.0293(18) 0.038(2) 0.0025(15) 0.0124(16) -0.0025(14)
C324 0.054(2) 0.0277(18) 0.0263(17) 0.0042(14) 0.0061(17) -0.0046(16)
C325 0.045(2) 0.0313(18) 0.0261(17) 0.0025(14) -0.0053(16) -0.0007(16)
C326 0.0310(17) 0.0230(16) 0.0250(16) -0.0008(13) -0.0009(14) -0.0018(13)
C331 0.0188(14) 0.0210(15) 0.0245(15) -0.0004(12) -0.0045(12) 0.0020(11)
C332 0.0285(17) 0.0261(16) 0.0339(18) -0.0027(14) 0.0058(14) -0.0068(13)
C333 0.0338(19) 0.039(2) 0.0272(17) -0.0059(15) 0.0059(15) -0.0017(15)
C334 0.0350(19) 0.0286(18) 0.035(2) -0.0095(15) -0.0009(15) -0.0019(14)
C335 0.0374(18) 0.0183(16) 0.0343(18) -0.0006(14) -0.0032(15) -0.0050(13)
C336 0.0269(16) 0.0238(16) 0.0268(17) 0.0015(13) -0.0019(13) -0.0009(13)
F1 0.0814(18) 0.0632(16) 0.0459(14) 0.0277(12) 0.0194(13) 0.0310(14)
F2 0.0586(16) 0.0559(16) 0.085(2) 0.0324(14) 0.0148(14) 0.0223(12)
F3 0.094(2) 0.088(2) 0.0319(13) 0.0145(13) 0.0011(14) 0.0086(16)
F4 0.0438(16) 0.122(3) 0.120(3) -0.037(2) 0.0039(17) -0.0040(17)
B1 0.034(2) 0.051(3) 0.039(2) 0.014(2) 0.0003(19) 0.010(2)

loop_
_atom_site_label
_atom_site_type_symbol
_atom_site_thermal_displace_type
_atom_site_fract_x
_atom_site_fract_y
_atom_site_fract_z
_atom_site_occupancy
_atom_site_U_iso_or_equiv
_atom_site_calc_flag
_atom_site_refinement_flags
Cu1 Cu Uani 0.43987(2) 0.24360(2) 0.35729(1) 1.000 0.0178(1) . .
P1 P Uani 0.42816(4) 0.16582(3) 0.29450(3) 1.000 0.0184(2) . .
P2 P Uani 0.45231(4) 0.21149(3) 0.44787(3) 1.000 0.0186(2) . .
P3 P Uani 0.36310(4) 0.32761(3) 0.34913(3) 1.000 0.0190(2) . .
N1 N Uani 0.54696(14) 0.27345(12) 0.34012(11) 1.000 0.0237(8) . .
C1 C Uani 0.60498(18) 0.29244(14) 0.33191(13) 1.000 0.0241(9) . .
C11 C Uani 0.6789(2) 0.31869(18) 0.32117(15) 1.000 0.0405(11) . .
C111 C Uani 0.37076(16) 0.10355(13) 0.31953(12) 1.000 0.0211(9) . .
C112 C Uani 0.31426(17) 0.11663(14) 0.35777(12) 1.000 0.0236(9) . .
C113 C Uani 0.26920(18) 0.07167(15) 0.38000(13) 1.000 0.0289(10) . .
C114 C Uani 0.27986(19) 0.01307(15) 0.36337(15) 1.000 0.0330(11) . .
C115 C Uani 0.3351(2) -0.00029(15) 0.32478(15) 1.000 0.0366(11) . .
C116 C Uani 0.38078(18) 0.04387(14) 0.30300(14) 1.000 0.0298(10) . .
C121 C Uani 0.38528(16) 0.18611(14) 0.22830(12) 1.000 0.0214(9) . .
C122 C Uani 0.39689(18) 0.24482(14) 0.20981(12) 1.000 0.0263(10) . .
C123 C Uani 0.3672(2) 0.26404(16) 0.15996(15) 1.000 0.0364(11) . .
C124 C Uani 0.3264(2) 0.22466(19) 0.12781(14) 1.000 0.0402(13) . .
C125 C Uani 0.31492(19) 0.16653(19) 0.14552(14) 1.000 0.0378(13) . .
C126 C Uani 0.34360(18) 0.14712(15) 0.19549(14) 1.000 0.0301(10) . .
C131 C Uani 0.51681(16) 0.13097(13) 0.27363(12) 1.000 0.0214(8) . .
C132 C Uani 0.57564(17) 0.12897(14) 0.31231(13) 1.000 0.0246(9) . .
C133 C Uani 0.64345(17) 0.10197(16) 0.29885(14) 1.000 0.0302(10) . .
C134 C Uani 0.65444(18) 0.07672(15) 0.24732(14) 1.000 0.0296(10) . .
C135 C Uani 0.59653(19) 0.07796(15) 0.20912(13) 1.000 0.0290(10) . .
C136 C Uani 0.52789(18) 0.10470(14) 0.22195(13) 1.000 0.0254(9) . .
C211 C Uani 0.48904(16) 0.26944(13) 0.49416(12) 1.000 0.0209(8) . .
C212 C Uani 0.51923(16) 0.32212(13) 0.47168(12) 1.000 0.0219(9) . .
C213 C Uani 0.54535(17) 0.36752(14) 0.50609(13) 1.000 0.0253(9) . .
C214 C Uani 0.54097(19) 0.36085(14) 0.56273(13) 1.000 0.0291(10) . .
C215 C Uani 0.5108(2) 0.30898(15) 0.58537(13) 1.000 0.0334(10) . .
C216 C Uani 0.4859(2) 0.26339(14) 0.55138(13) 1.000 0.0297(10) . .
C221 C Uani 0.51924(18) 0.14960(14) 0.45648(12) 1.000 0.0247(9) . .
C222 C Uani 0.4985(2) 0.09109(14) 0.44271(14) 1.000 0.0312(10) . .
C223 C Uani 0.5499(2) 0.04489(16) 0.44587(16) 1.000 0.0433(14) . .
C224 C Uani 0.6231(3) 0.0560(2) 0.4614(2) 1.000 0.0643(17) . .
C225 C Uani 0.6451(3) 0.1138(2) 0.4739(2) 1.000 0.0657(17) . .
C226 C Uani 0.5937(2) 0.16045(18) 0.47192(17) 1.000 0.0433(12) . .
C231 C Uani 0.36851(16) 0.18361(13) 0.48411(12) 1.000 0.0215(8) . .
C232 C Uani 0.29840(17) 0.20646(13) 0.46803(13) 1.000 0.0241(9) . .
C233 C Uani 0.23293(17) 0.18685(15) 0.49304(14) 1.000 0.0293(10) . .
C234 C Uani 0.23539(19) 0.14377(16) 0.53395(14) 1.000 0.0338(11) . .
C235 C Uani 0.3043(2) 0.12069(15) 0.55031(13) 1.000 0.0328(11) . .
C236 C Uani 0.37072(18) 0.14064(14) 0.52578(12) 1.000 0.0266(9) . .
C311 C Uani 0.26225(16) 0.31092(13) 0.34557(12) 1.000 0.0210(8) . .
C312 C Uani 0.23936(18) 0.26159(14) 0.31452(13) 1.000 0.0271(9) . .
C313 C Uani 0.16363(19) 0.24892(15) 0.30652(15) 1.000 0.0334(11) . .
C314 C Uani 0.10972(19) 0.28594(17) 0.32937(16) 1.000 0.0394(11) . .
C315 C Uani 0.13083(18) 0.33428(17) 0.36156(16) 1.000 0.0382(11) . .
C316 C Uani 0.20667(18) 0.34695(14) 0.36940(14) 1.000 0.0302(10) . .
C321 C Uani 0.37828(16) 0.37383(13) 0.28742(12) 1.000 0.0223(9) . .
C322 C Uani 0.45207(18) 0.38540(14) 0.27034(14) 1.000 0.0289(10) . .
C323 C Uani 0.46576(19) 0.41952(15) 0.22397(15) 1.000 0.0341(11) . .
C324 C Uani 0.4065(2) 0.44304(15) 0.19371(14) 1.000 0.0360(11) . .
C325 C Uani 0.3331(2) 0.43186(15) 0.20955(14) 1.000 0.0341(11) . .
C326 C Uani 0.31919(18) 0.39789(14) 0.25653(13) 1.000 0.0263(9) . .
C331 C Uani 0.37194(16) 0.38256(13) 0.40520(12) 1.000 0.0214(8) . .
C332 C Uani 0.34237(18) 0.37055(14) 0.45737(14) 1.000 0.0295(10) . .
C333 C Uani 0.35200(19) 0.41042(16) 0.50076(14) 1.000 0.0333(11) . .
C334 C Uani 0.39266(19) 0.46253(15) 0.49291(15) 1.000 0.0329(11) . .
C335 C Uani 0.42434(19) 0.47440(14) 0.44186(14) 1.000 0.0300(10) . .
C336 C Uani 0.41360(18) 0.43487(14) 0.39811(13) 1.000 0.0258(9) . .
F1 F Uani 0.60778(16) 0.42750(11) 0.38856(10) 1.000 0.0635(9) . .
F2 F Uani 0.57084(14) 0.51888(12) 0.36007(12) 1.000 0.0665(10) . .
F3 F Uani 0.63182(17) 0.45561(13) 0.30132(10) 1.000 0.0713(10) . .
F4 F Uani 0.69373(15) 0.49809(17) 0.37209(15) 1.000 0.0953(15) . .
B1 B Uani 0.6259(3) 0.4752(2) 0.35507(18) 1.000 0.0413(14) . .
H11A H Uiso 0.70102 0.33377 0.35414 1.000 0.0610 . .
H11B H Uiso 0.67513 0.35097 0.29495 1.000 0.0610 . .
H11C H Uiso 0.71192 0.28924 0.30555 1.000 0.0610 . .
H112 H Uiso 0.30726 0.15741 0.36933 1.000 0.0290 . .
H113 H Uiso 0.23056 0.08125 0.40662 1.000 0.0360 . .
H114 H Uiso 0.24831 -0.01809 0.37810 1.000 0.0400 . .
H115 H Uiso 0.34185 -0.04095 0.31283 1.000 0.0430 . .
H116 H Uiso 0.41985 0.03407 0.27673 1.000 0.0350 . .
H122 H Uiso 0.42658 0.27207 0.23197 1.000 0.0330 . .
H123 H Uiso 0.37419 0.30480 0.14765 1.000 0.0460 . .
H124 H Uiso 0.30582 0.23796 0.09287 1.000 0.0480 . .
H125 H Uiso 0.28611 0.13933 0.12273 1.000 0.0470 . .
H126 H Uiso 0.33496 0.10648 0.20776 1.000 0.0370 . .
H132 H Uiso 0.56821 0.14550 0.34843 1.000 0.0310 . .
H133 H Uiso 0.68339 0.10016 0.32610 1.000 0.0370 . .
H134 H Uiso 0.70199 0.05854 0.23775 1.000 0.0360 . .
H135 H Uiso 0.60397 0.06073 0.17325 1.000 0.0340 . .
H136 H Uiso 0.48809 0.10500 0.19481 1.000 0.0310 . .
H212 H Uiso 0.52203 0.32720 0.43210 1.000 0.0270 . .
H213 H Uiso 0.56645 0.40360 0.49024 1.000 0.0310 . .
H214 H Uiso 0.55965 0.39219 0.58634 1.000 0.0370 . .
H215 H Uiso 0.50625 0.30507 0.62479 1.000 0.0410 . .
H216 H Uiso 0.46620 0.22698 0.56735 1.000 0.0360 . .
H222 H Uiso 0.44724 0.08290 0.43129 1.000 0.0390 . .
H223 H Uiso 0.53497 0.00444 0.43663 1.000 0.0520 . .
H224 H Uiso 0.65911 0.02411 0.46394 1.000 0.0770 . .
H225 H Uiso 0.69682 0.12186 0.48318 1.000 0.0780 . .
H226 H Uiso 0.60966 0.20028 0.48148 1.000 0.0520 . .
H232 H Uiso 0.29658 0.23617 0.43900 1.000 0.0300 . .
H233 H Uiso 0.18466 0.20332 0.48150 1.000 0.0360 . .
H234 H Uiso 0.18922 0.12963 0.55082 1.000 0.0420 . .
H235 H Uiso 0.30662 0.09063 0.57925 1.000 0.0390 . .
H236 H Uiso 0.41873 0.12424 0.53707 1.000 0.0340 . .
H312 H Uiso 0.27725 0.23615 0.29804 1.000 0.0340 . .
H313 H Uiso 0.14835 0.21375 0.28596 1.000 0.0410 . .
H314 H Uiso 0.05733 0.27871 0.32195 1.000 0.0480 . .
H315 H Uiso 0.09252 0.35923 0.37771 1.000 0.0480 . .
H316 H Uiso 0.22141 0.38086 0.39166 1.000 0.0360 . .
H322 H Uiso 0.49357 0.36924 0.29141 1.000 0.0350 . .
H323 H Uiso 0.51680 0.42706 0.21240 1.000 0.0410 . .
H324 H Uiso 0.41672 0.46708 0.16153 1.000 0.0450 . .
H325 H Uiso 0.29178 0.44753 0.18789 1.000 0.0400 . .
H326 H Uiso 0.26807 0.39126 0.26816 1.000 0.0330 . .
H332 H Uiso 0.31442 0.33450 0.46258 1.000 0.0360 . .
H333 H Uiso 0.33065 0.40171 0.53638 1.000 0.0410 . .
H334 H Uiso 0.39886 0.49062 0.52322 1.000 0.0410 . .
H335 H Uiso 0.45393 0.50967 0.43608 1.000 0.0370 . .
H336 H Uiso 0.43514 0.44353 0.36242 1.000 0.0310 . .

loop_
_atom_type_symbol
_atom_type_description
_atom_type_oxidation_number
_atom_type_number_in_cell
_atom_type_scat_dispersion_real
_atom_type_scat_dispersion_imag
_atom_type_scat_source
C ? 0 448 .002 .002 'Int Tables Vol IV Tables 2.2B and 2.3.1'
H ? 0 384 0 0 'Int Tables Vol IV Tables 2.2B and 2.3.1'
B ? 0 8 0 .001 'Int Tables Vol IV Tables 2.2B and 2.3.1'
Cu ? 0 8 .263 1.266 'Int Tables Vol IV Tables 2.2B and 2.3.1'
F ? 0 32 .014 .01 'Int Tables Vol IV Tables 2.2B and 2.3.1'
N ? 0 8 .004 .003 'Int Tables Vol IV Tables 2.2B and 2.3.1'
P ? 0 24 .09 .095 'Int Tables Vol IV Tables 2.2B and 2.3.1'

loop_
_diffrn_attenuator_code
_diffrn_attenuator_scale
? ?

loop_
_geom_angle_atom_site_label_1
_geom_angle_atom_site_label_2
_geom_angle_atom_site_label_3
_geom_angle
_geom_angle_site_symmetry_1
_geom_angle_site_symmetry_2
_geom_angle_site_symmetry_3
_geom_angle_publ_flag
P1 Cu1 P2 113.47(3) . . . yes
P1 Cu1 P3 119.69(3) . . . yes
P1 Cu1 N1 101.11(8) . . . yes
P2 Cu1 P3 112.66(3) . . . yes
P2 Cu1 N1 101.73(8) . . . yes
P3 Cu1 N1 105.28(8) . . . yes
Cu1 P1 C111 113.70(10) . . . yes
Cu1 P1 C121 115.26(10) . . . yes
Cu1 P1 C131 115.03(10) . . . yes
C111 P1 C121 104.27(13) . . . yes
C111 P1 C131 104.41(13) . . . yes
C121 P1 C131 102.77(13) . . . yes
Cu1 P2 C211 113.27(10) . . . yes
Cu1 P2 C221 113.71(10) . . . yes
Cu1 P2 C231 118.68(10) . . . yes
C211 P2 C221 103.37(14) . . . yes
C211 P2 C231 103.60(13) . . . yes
C221 P2 C231 102.46(14) . . . yes
Cu1 P3 C311 114.41(10) . . . yes
Cu1 P3 C321 115.84(10) . . . yes
Cu1 P3 C331 115.16(10) . . . yes
C311 P3 C321 102.68(13) . . . yes
C311 P3 C331 104.73(13) . . . yes
C321 P3 C331 102.38(13) . . . yes
Cu1 N1 C1 176.6(3) . . . yes
N1 C1 C11 178.3(3) . . . yes
P1 C111 C112 117.5(2) . . . yes
P1 C111 C116 123.8(2) . . . yes
C112 C111 C116 118.6(3) . . . no
C1 C11 H11B 110.80 . . . no
C1 C11 H11C 110.19 . . . no
H11A C11 H11B 108.53 . . . no
H11A C11 H11C 108.74 . . . no
H11B C11 H11C 107.16 . . . no
C1 C11 H11A 111.30 . . . no
C111 C112 C113 121.3(3) . . . no
C112 C113 C114 119.4(3) . . . no
C113 C114 C115 119.8(3) . . . no
C114 C115 C116 121.3(3) . . . no
C111 C116 C115 119.6(3) . . . no
P1 C121 C122 116.8(2) . . . yes
P1 C121 C126 124.5(2) . . . yes
C122 C121 C126 118.7(3) . . . no
C121 C122 C123 120.8(3) . . . no
C122 C123 C124 119.6(3) . . . no
C123 C124 C125 120.0(3) . . . no
C124 C125 C126 120.8(3) . . . no
C121 C126 C125 120.0(3) . . . no
C132 C131 C136 118.7(3) . . . no
P1 C131 C136 123.2(2) . . . yes
P1 C131 C132 118.0(2) . . . yes
C131 C132 C133 120.2(3) . . . no
C132 C133 C134 120.8(3) . . . no
C133 C134 C135 119.4(3) . . . no
C134 C135 C136 120.7(3) . . . no
C131 C136 C135 120.2(3) . . . no
P2 C211 C216 121.7(2) . . . yes
P2 C211 C212 119.4(2) . . . yes
C212 C211 C216 118.9(3) . . . no
C111 C112 H112 118.98 . . . no
C113 C112 H112 119.73 . . . no
C211 C212 C213 120.3(3) . . . no
C212 C213 C214 119.8(3) . . . no
C112 C113 H113 120.49 . . . no
C114 C113 H113 120.11 . . . no
C115 C114 H114 120.43 . . . no
C113 C114 H114 119.77 . . . no
C213 C214 C215 120.2(3) . . . no
C116 C115 H115 119.07 . . . no
C114 C115 H115 119.64 . . . no
C214 C215 C216 120.1(3) . . . no
C111 C116 H116 119.61 . . . no
C211 C216 C215 120.6(3) . . . no
C115 C116 H116 120.78 . . . no
P2 C221 C222 120.4(2) . . . yes
P2 C221 C226 120.9(3) . . . yes
C222 C221 C226 118.4(3) . . . no
C123 C122 H122 119.76 . . . no
C221 C222 C223 120.7(3) . . . no
C121 C122 H122 119.41 . . . no
C122 C123 H123 120.80 . . . no
C222 C223 C224 120.4(3) . . . no
C124 C123 H123 119.56 . . . no
C123 C124 H124 119.75 . . . no
C125 C124 H124 120.23 . . . no
C223 C224 C225 119.7(4) . . . no
C224 C225 C226 120.5(5) . . . no
C126 C125 H125 119.87 . . . no
C124 C125 H125 119.36 . . . no
C121 C126 H126 119.70 . . . no
C221 C226 C225 120.2(4) . . . no
C125 C126 H126 120.30 . . . no
P2 C231 C232 117.6(2) . . . yes
C232 C231 C236 118.5(3) . . . no
P2 C231 C236 123.8(2) . . . yes
C133 C132 H132 120.12 . . . no
C131 C132 H132 119.63 . . . no
C231 C232 C233 120.7(3) . . . no
C132 C133 H133 119.58 . . . no
C134 C133 H133 119.61 . . . no
C232 C233 C234 120.5(3) . . . no
C133 C134 H134 120.76 . . . no
C233 C234 C235 119.5(3) . . . no
C135 C134 H134 119.87 . . . no
C234 C235 C236 120.4(3) . . . no
C134 C135 H135 119.69 . . . no
C136 C135 H135 119.64 . . . no
C231 C236 C235 120.3(3) . . . no
C135 C136 H136 119.47 . . . no
C131 C136 H136 120.30 . . . no
P3 C311 C316 123.7(2) . . . yes
P3 C311 C312 118.1(2) . . . yes
C312 C311 C316 118.1(3) . . . no
C211 C212 H212 120.21 . . . no
C213 C212 H212 119.44 . . . no
C311 C312 C313 121.3(3) . . . no
C312 C313 C314 119.6(3) . . . no
C212 C213 H213 119.82 . . . no
C214 C213 H213 120.35 . . . no
C313 C314 C315 120.3(3) . . . no
C213 C214 H214 119.49 . . . no
C215 C214 H214 120.27 . . . no
C216 C215 H215 119.85 . . . no
C314 C315 C316 119.9(3) . . . no
C214 C215 H215 120.00 . . . no
C215 C216 H216 119.80 . . . no
C311 C316 C315 120.7(3) . . . no
C211 C216 H216 119.64 . . . no
P3 C321 C322 118.8(2) . . . yes
P3 C321 C326 122.8(2) . . . yes
C322 C321 C326 118.3(3) . . . no
C321 C322 C323 120.6(3) . . . no
C223 C222 H222 119.78 . . . no
C221 C222 H222 119.49 . . . no
C224 C223 H223 119.38 . . . no
C322 C323 C324 120.4(3) . . . no
C222 C223 H223 120.23 . . . no
C225 C224 H224 119.37 . . . no
C223 C224 H224 120.93 . . . no
C323 C324 C325 120.1(3) . . . no
C224 C225 H225 119.71 . . . no
C226 C225 H225 119.76 . . . no
C324 C325 C326 119.6(3) . . . no
C225 C226 H226 119.49 . . . no
C221 C226 H226 120.29 . . . no
C321 C326 C325 121.0(3) . . . no
P3 C331 C332 120.6(2) . . . yes
C332 C331 C336 118.2(3) . . . no
P3 C331 C336 120.9(2) . . . yes
C233 C232 H232 120.51 . . . no
C331 C332 C333 121.1(3) . . . no
C231 C232 H232 118.79 . . . no
C232 C233 H233 119.68 . . . no
C234 C233 H233 119.77 . . . no
C332 C333 C334 120.0(3) . . . no
C233 C234 H234 120.16 . . . no
C235 C234 H234 120.38 . . . no
C333 C334 C335 119.8(3) . . . no
C234 C235 H235 120.05 . . . no
C334 C335 C336 120.2(3) . . . no
C236 C235 H235 119.50 . . . no
C331 C336 C335 120.7(3) . . . no
C231 C236 H236 119.36 . . . no
C235 C236 H236 120.30 . . . no
C311 C312 H312 118.93 . . . no
C313 C312 H312 119.81 . . . no
C312 C313 H313 120.56 . . . no
C314 C313 H313 119.80 . . . no
C313 C314 H314 119.73 . . . no
C315 C314 H314 119.92 . . . no
C314 C315 H315 119.27 . . . no
C316 C315 H315 120.80 . . . no
C311 C316 H316 119.35 . . . no
C315 C316 H316 119.92 . . . no
C321 C322 H322 119.31 . . . no
C323 C322 H322 120.13 . . . no
C322 C323 H323 119.96 . . . no
C324 C323 H323 119.63 . . . no
C323 C324 H324 119.72 . . . no
C325 C324 H324 120.20 . . . no
C324 C325 H325 119.98 . . . no
C326 C325 H325 120.43 . . . no
C321 C326 H326 119.55 . . . no
C325 C326 H326 119.44 . . . no
C331 C332 H332 118.56 . . . no
C333 C332 H332 120.32 . . . no
C332 C333 H333 120.07 . . . no
C334 C333 H333 119.95 . . . no
C333 C334 H334 119.87 . . . no
C335 C334 H334 120.37 . . . no
C334 C335 H335 120.76 . . . no
C336 C335 H335 119.03 . . . no
C331 C336 H336 119.27 . . . no
C335 C336 H336 120.06 . . . no
F1 B1 F2 109.1(4) . . . yes
F1 B1 F3 109.2(3) . . . yes
F1 B1 F4 108.4(4) . . . yes
F2 B1 F3 111.1(4) . . . yes
F2 B1 F4 109.3(4) . . . yes
F3 B1 F4 109.6(4) . . . yes

loop_
_geom_bond_atom_site_label_1
_geom_bond_atom_site_label_2
_geom_bond_distance
_geom_bond_site_symmetry_1
_geom_bond_site_symmetry_2
_geom_bond_publ_flag
Cu1 P1 2.3135(8) . . yes
Cu1 P2 2.3151(8) . . yes
Cu1 P3 2.3227(8) . . yes
Cu1 N1 2.054(3) . . yes
P1 C111 1.824(3) . . yes
P1 C121 1.829(3) . . yes
P1 C131 1.824(3) . . yes
P2 C211 1.829(3) . . yes
P2 C221 1.831(3) . . yes
P2 C231 1.833(3) . . yes
P3 C311 1.828(3) . . yes
P3 C321 1.833(3) . . yes
P3 C331 1.834(3) . . yes
F1 B1 1.374(5) . . yes
F2 B1 1.384(6) . . yes
F3 B1 1.375(5) . . yes
F4 B1 1.370(6) . . yes
N1 C1 1.130(4) . . yes
C1 C11 1.458(5) . . no
C111 C112 1.394(4) . . no
C111 C116 1.400(4) . . no
C11 H11A 0.9500 . . no
C11 H11B 0.9612 . . no
C11 H11C 0.9571 . . no
C112 C113 1.390(4) . . no
C113 C114 1.379(5) . . no
C114 C115 1.385(5) . . no
C115 C116 1.379(5) . . no
C121 C122 1.398(4) . . no
C121 C126 1.389(4) . . no
C122 C123 1.383(5) . . no
C123 C124 1.378(5) . . no
C124 C125 1.379(6) . . no
C125 C126 1.381(5) . . no
C131 C132 1.402(4) . . no
C131 C136 1.394(4) . . no
C132 C133 1.383(4) . . no
C133 C134 1.381(5) . . no
C134 C135 1.381(5) . . no
C135 C136 1.390(5) . . no
C211 C216 1.392(4) . . no
C211 C212 1.400(4) . . no
C112 H112 0.9587 . . no
C212 C213 1.389(4) . . no
C113 H113 0.9640 . . no
C213 C214 1.380(4) . . no
C214 C215 1.386(5) . . no
C114 H114 0.9601 . . no
C215 C216 1.379(5) . . no
C115 H115 0.9584 . . no
C116 H116 0.9650 . . no
C221 C226 1.393(5) . . no
C221 C222 1.395(4) . . no
C122 H122 0.9659 . . no
C222 C223 1.377(5) . . no
C223 C224 1.374(6) . . no
C123 H123 0.9637 . . no
C124 H124 0.9670 . . no
C224 C225 1.379(6) . . no
C225 C226 1.383(6) . . no
C125 H125 0.9654 . . no
C126 H126 0.9651 . . no
C231 C236 1.391(4) . . no
C231 C232 1.398(4) . . no
C132 H132 0.9571 . . no
C232 C233 1.380(4) . . no
C133 H133 0.9682 . . no
C233 C234 1.379(5) . . no
C134 H134 0.9635 . . no
C234 C235 1.383(5) . . no
C235 C236 1.392(5) . . no
C135 H135 0.9578 . . no
C136 H136 0.9638 . . no
C311 C316 1.396(4) . . no
C311 C312 1.392(4) . . no
C312 C313 1.386(5) . . no
C212 H212 0.9652 . . no
C313 C314 1.378(5) . . no
C213 H213 0.9660 . . no
C314 C315 1.381(5) . . no
C214 H214 0.9609 . . no
C315 C316 1.387(5) . . no
C215 H215 0.9607 . . no
C216 H216 0.9640 . . no
C321 C322 1.396(4) . . no
C321 C326 1.394(4) . . no
C322 C323 1.376(5) . . no
C222 H222 0.9672 . . no
C223 H223 0.9655 . . no
C323 C324 1.384(5) . . no
C224 H224 0.9572 . . no
C324 C325 1.379(5) . . no
C325 C326 1.387(5) . . no
C225 H225 0.9610 . . no
C226 H226 0.9597 . . no
C331 C332 1.392(4) . . no
C331 C336 1.390(4) . . no
C332 C333 1.385(5) . . no
C232 H232 0.9655 . . no
C333 C334 1.380(5) . . no
C233 H233 0.9721 . . no
C234 H234 0.9674 . . no
C334 C335 1.382(5) . . no
C235 H235 0.9696 . . no
C335 C336 1.390(5) . . no
C236 H236 0.9657 . . no
C312 H312 0.9651 . . no
C313 H313 0.9668 . . no
C314 H314 0.9597 . . no
C315 H315 0.9607 . . no
C316 H316 0.9638 . . no
C322 H322 0.9647 . . no
C323 H323 0.9620 . . no
C324 H324 0.9620 . . no
C325 H325 0.9659 . . no
C326 H326 0.9604 . . no
C332 H332 0.9521 . . no
C333 H333 0.9608 . . no
C334 H334 0.9701 . . no
C335 H335 0.9551 . . no
C336 H336 0.9634 . . no

loop_
_geom_contact_atom_site_label_1
_geom_contact_atom_site_label_2
_geom_contact_distance
_geom_contact_site_symmetry_1
_geom_contact_site_symmetry_2
_geom_contact_publ_flag
Cu1 H112 3.0497 . . no
Cu1 H122 3.1055 . . no
Cu1 H132 3.1624 . . no
Cu1 H212 2.9774 . . no
Cu1 H232 3.2229 . . no
Cu1 H312 3.2240 . . no
Cu1 H322 3.3587 . . no
P1 H312 3.1019 . . no
F1 C213 3.330(4) . . no
F1 C1 3.307(4) . . no
F1 C234 3.340(4) . 3_556 no
F1 C11 3.182(5) . . no
F2 C136 3.264(4) . 4_655 no
F3 C116 3.207(4) . 4_655 no
F3 C115 3.257(4) . 4_655 no
F3 C11 3.199(5) . . no
F1 H11A 2.7905 . . no
F1 H213 2.6207 . . no
F1 H234 2.4196 . 3_556 no
F1 H334 2.8096 . 5_666 no
F2 H136 2.5564 . 4_655 no
F2 H335 2.7781 . . no
F3 H115 2.8010 . 4_655 no
F3 H11B 2.4594 . . no
F3 H116 2.7310 . 4_655 no
F3 H325 2.8538 . 6_555 no
F4 H325 2.5289 . 6_555 no
N1 C132 3.328(4) . . no
N1 C212 3.397(4) . . no
N1 C322 3.450(4) . . no
N1 H132 2.8825 . . no
N1 H322 2.6151 . . no
N1 H212 2.5648 . . no
C1 F1 3.307(4) . . no
C11 F1 3.182(5) . . no
C11 C124 3.571(5) . 6_555 no
C11 F3 3.199(5) . . no
C11 C123 3.583(5) . 6_555 no
C11 C326 3.582(5) . 6_555 no
C11 C313 3.468(5) . 6_555 no
C1 H212 2.9384 . . no
C1 H322 2.7909 . . no
C112 C231 3.534(4) . . no
C112 C232 3.346(4) . . no
C115 F3 3.257(4) . 4_645 no
C116 C136 3.533(5) . . no
C116 F3 3.207(4) . 4_645 no
C116 C126 3.534(5) . . no
C122 C321 3.449(4) . . no
C122 C322 3.593(4) . . no
C123 C215 3.519(5) . 8_554 no
C123 C11 3.583(5) . 6_455 no
C123 C216 3.420(5) . 8_554 no
C124 C216 3.389(5) . 8_554 no
C124 C11 3.571(5) . 6_455 no
C124 C215 3.508(5) . 8_554 no
C126 C116 3.534(5) . . no
C126 C136 3.461(5) . . no
C132 N1 3.328(4) . . no
C132 C222 3.540(5) . . no
C134 C324 3.475(5) . 4_645 no
C134 C325 3.399(5) . 4_645 no
C136 C126 3.461(5) . . no
C136 F2 3.264(4) . 4_645 no
C136 C116 3.533(5) . . no
C111 H222 3.0588 . . no
C211 C332 3.554(4) . . no
C111 H126 2.7774 . . no
C212 C332 3.334(4) . . no
C212 C331 3.349(4) . . no
C112 H222 3.0472 . . no
C212 N1 3.397(4) . . no
C112 H312 3.0997 . . no
C213 C333 3.561(5) . . no
C213 C234 3.515(5) . 3_556 no
C213 F1 3.330(4) . . no
C213 C334 3.451(5) . . no
C213 C335 3.562(4) . . no
C213 C233 3.540(4) . 3_556 no
C114 H134 2.9855 . 6_455 no
C114 H316 3.0241 . 7_545 no
C215 C314 3.435(5) . 3_556 no
C115 H134 3.0943 . 6_455 no
C215 C123 3.519(5) . 8_555 no
C215 C124 3.508(5) . 8_555 no
C116 H126 2.8127 . . no
C216 C124 3.389(5) . 8_555 no
C216 C123 3.420(5) . 8_555 no
C216 C226 3.551(5) . . no
C216 C236 3.469(5) . . no
C121 H136 2.6915 . . no
C121 H312 2.7850 . . no
C122 H314 3.0417 . 6_555 no
C222 C132 3.540(5) . . no
C222 C236 3.223(5) . . no
C122 H312 3.0150 . . no
C122 H215 3.0370 . 8_554 no
C123 H215 3.0286 . 8_554 no
C123 H216 2.8526 . 8_554 no
C123 H11C 2.9310 . 6_455 no
C124 H216 3.0729 . 8_554 no
C124 H11C 2.9644 . 6_455 no
C125 H133 2.8454 . 6_455 no
C125 H333 3.0589 . 8_554 no
C126 H133 3.0718 . 6_455 no
C226 C216 3.551(5) . . no
C126 H136 2.7283 . . no
C231 C112 3.534(4) . . no
C131 H116 2.7608 . . no
C232 C112 3.346(4) . . no
C233 C213 3.540(4) . 3_456 no
C234 C213 3.515(5) . 3_456 no
C234 F1 3.340(4) . 3_456 no
C236 C216 3.469(5) . . no
C236 C222 3.223(5) . . no
C136 H116 2.8109 . . no
C211 H226 2.6537 . . no
C313 C11 3.468(5) . 6_455 no
C213 H335 3.0730 . 5_666 no
C213 H234 2.8992 . 3_556 no
C213 H233 2.9465 . 3_556 no
C214 H335 2.8864 . 5_666 no
C314 C215 3.435(5) . 3_456 no
C215 H314 3.0857 . 3_556 no
C316 C326 3.566(5) . . no
C316 C332 3.254(5) . . no
C321 C122 3.449(4) . . no
C221 H132 2.7552 . . no
C221 H236 2.7007 . . no
C322 N1 3.450(4) . . no
C222 H236 2.7846 . . no
C322 C122 3.593(4) . . no
C222 H132 2.8629 . . no
C322 C336 3.351(5) . . no
C324 C134 3.475(5) . 4_655 no
C325 C134 3.399(5) . 4_655 no
C226 H132 3.0389 . . no
C326 C316 3.566(5) . . no
C326 C11 3.582(5) . 6_455 no
C231 H222 2.9351 . . no
C231 H112 3.0374 . . no
C331 C212 3.349(4) . . no
C231 H216 2.8260 . . no
C332 C211 3.554(4) . . no
C232 H112 2.6300 . . no
C332 C316 3.254(5) . . no
C232 H332 2.8699 . . no
C332 C212 3.334(4) . . no
C333 C213 3.561(5) . . no
C334 C213 3.451(5) . . no
C234 H11A 2.8191 . 3_456 no
C335 C213 3.562(4) . . no
C236 H216 2.7526 . . no
C336 C322 3.351(5) . . no
C236 H222 2.9526 . . no
C311 H332 3.0232 . . no
C311 H326 2.5922 . . no
C311 H232 2.8723 . . no
C312 H11C 3.0081 . 6_455 no
C312 H112 2.9316 . . no
C313 H11C 2.9810 . 6_455 no
C314 H215 2.9506 . 3_456 no
C315 H115 3.0580 . 7_555 no
C316 H326 2.8557 . . no
C316 H332 2.9673 . . no
C316 H115 2.9749 . 7_555 no
C321 H122 2.7698 . . no
C321 H336 2.5919 . . no
C322 H122 2.7278 . . no
C322 H336 2.5936 . . no
C326 H11B 3.0277 . 6_455 no
C331 H316 2.6892 . . no
C331 H212 3.0043 . . no
C332 H316 2.6791 . . no
C332 H225 2.9589 . 3_456 no
C333 H225 2.8702 . 3_456 no
C334 H213 3.0964 . 5_666 no
C335 H214 3.0628 . 5_666 no
C336 H114 3.0941 . 7_555 no
H11A F1 2.7905 . . no
H11A H234 2.4479 . 3_556 no
H11A C234 2.8191 . 3_556 no
H11B F3 2.4594 . . no
H11B H326 2.4188 . 6_555 no
H11B C326 3.0277 . 6_555 no
H11C C123 2.9310 . 6_555 no
H11C C124 2.9644 . 6_555 no
H11C C313 2.9810 . 6_555 no
H11C C312 3.0081 . 6_555 no
H112 Cu1 3.0497 . . no
H112 H312 2.5166 . . no
H112 H232 2.4401 . . no
H112 C312 2.9316 . . no
H112 C231 3.0374 . . no
H112 C232 2.6300 . . no
H114 C336 3.0941 . 7_545 no
H114 H316 2.3376 . 7_545 no
H115 C315 3.0580 . 7_545 no
H115 C316 2.9749 . 7_545 no
H115 F3 2.8010 . 4_645 no
H116 C131 2.7608 . . no
H116 C136 2.8109 . . no
H116 F3 2.7310 . 4_645 no
H122 Cu1 3.1055 . . no
H122 C322 2.7278 . . no
H122 C321 2.7698 . . no
H125 H133 2.3685 . 6_455 no
H125 H333 2.4127 . 8_554 no
H126 C116 2.8127 . . no
H126 C111 2.7774 . . no
H132 C221 2.7552 . . no
H132 N1 2.8825 . . no
H132 Cu1 3.1624 . . no
H132 C222 2.8629 . . no
H132 C226 3.0389 . . no
H133 C125 2.8454 . 6_555 no
H133 C126 3.0718 . 6_555 no
H133 H125 2.3685 . 6_555 no
H134 C115 3.0943 . 6_555 no
H134 C114 2.9855 . 6_555 no
H135 H214 2.4771 . 8_554 no
H136 C121 2.6915 . . no
H136 C126 2.7283 . . no
H136 F2 2.5564 . 4_645 no
H212 C331 3.0043 . . no
H212 C1 2.9384 . . no
H212 Cu1 2.9774 . . no
H212 N1 2.5648 . . no
H213 H234 2.5045 . 3_556 no
H213 C334 3.0964 . 5_666 no
H213 H334 2.4574 . 5_666 no
H213 F1 2.6207 . . no
H214 C335 3.0628 . 5_666 no
H214 H335 2.2656 . 5_666 no
H214 H135 2.4771 . 8_555 no
H215 H314 2.4421 . 3_556 no
H215 C122 3.0370 . 8_555 no
H215 C123 3.0286 . 8_555 no
H215 C314 2.9506 . 3_556 no
H216 H236 2.5464 . . no
H216 C123 2.8526 . 8_555 no
H216 C124 3.0729 . 8_555 no
H216 C231 2.8260 . . no
H216 C236 2.7526 . . no
H222 C231 2.9351 . . no
H222 C111 3.0588 . . no
H222 C112 3.0472 . . no
H222 C236 2.9526 . . no
H225 C333 2.8702 . 3_556 no
H225 H333 2.4758 . 3_556 no
H225 C332 2.9589 . 3_556 no
H226 C211 2.6537 . . no
H232 C311 2.8723 . . no
H232 Cu1 3.2229 . . no
H232 H332 2.2858 . . no
H232 H112 2.4401 . . no
H233 C213 2.9465 . 3_456 no
H234 H213 2.5045 . 3_456 no
H234 H11A 2.4479 . 3_456 no
H234 C213 2.8991 . 3_456 no
H234 F1 2.4196 . 3_456 no
H236 C222 2.7846 . . no
H236 H216 2.5464 . . no
H236 C221 2.7007 . . no
H312 C122 3.0150 . . no
H312 H112 2.5166 . . no
H312 C112 3.0997 . . no
H312 Cu1 3.2240 . . no
H312 P1 3.1019 . . no
H312 C121 2.7850 . . no
H314 C215 3.0857 . 3_456 no
H314 C122 3.0417 . 6_455 no
H314 H215 2.4421 . 3_456 no
H316 H332 2.5939 . . no
H316 C332 2.6791 . . no
H316 C331 2.6892 . . no
H316 C114 3.0241 . 7_555 no
H316 H114 2.3376 . 7_555 no
H322 Cu1 3.3587 . . no
H322 N1 2.6151 . . no
H322 C1 2.7909 . . no
H325 F4 2.5289 . 6_455 no
H325 F3 2.8538 . 6_455 no
H326 C311 2.5922 . . no
H326 C316 2.8557 . . no
H326 H11B 2.4188 . 6_455 no
H332 H316 2.5939 . . no
H332 H232 2.2858 . . no
H332 C232 2.8699 . . no
H332 C311 3.0232 . . no
H332 C316 2.9673 . . no
H333 C125 3.0589 . 8_555 no
H333 H125 2.4127 . 8_555 no
H333 H225 2.4758 . 3_456 no
H334 F1 2.8096 . 5_666 no
H334 H213 2.4574 . 5_666 no
H335 F2 2.7781 . . no
H335 C213 3.0730 . 5_666 no
H335 H214 2.2656 . 5_666 no
H335 C214 2.8864 . 5_666 no
H336 C321 2.5919 . . no
H336 C322 2.5936 . . no

loop_
_geom_hbond_atom_site_label_D
_geom_hbond_atom_site_label_H
_geom_hbond_atom_site_label_A
_geom_hbond_distance_DH
_geom_hbond_distance_HA
_geom_hbond_distance_DA
_geom_hbond_angle_DHA
_geom_hbond_site_symmetry_A
_geom_hbond_publ_flag
C11 H11B F3 0.9612 2.4594 3.199(5) 133.61 . yes
C212 H212 N1 0.9652 2.5648 3.397(4) 144.52 . yes
C234 H234 F1 0.9674 2.4196 3.340(4) 158.73 3_456 yes
C322 H322 N1 0.9647 2.6151 3.450(4) 144.95 . yes
C325 H325 F4 0.9659 2.5289 3.490(5) 173.44 6_455 yes

loop_
_geom_torsion_atom_site_label_1
_geom_torsion_atom_site_label_2
_geom_torsion_atom_site_label_3
_geom_torsion_atom_site_label_4
_geom_torsion
_geom_torsion_site_symmetry_1
_geom_torsion_site_symmetry_2
_geom_torsion_site_symmetry_3
_geom_torsion_site_symmetry_4
_geom_torsion_publ_flag
P2 Cu1 P1 C111 38.64(11) . . . . no
P2 Cu1 P1 C121 158.97(10) . . . . no
P2 Cu1 P1 C131 -81.68(11) . . . . no
P3 Cu1 P1 C111 -98.32(11) . . . . no
P3 Cu1 P1 C121 22.01(11) . . . . no
P3 Cu1 P1 C131 141.36(11) . . . . no
N1 Cu1 P1 C111 146.77(13) . . . . no
N1 Cu1 P1 C121 -92.90(13) . . . . no
N1 Cu1 P1 C131 26.45(13) . . . . no
P1 Cu1 P2 C211 162.87(10) . . . . no
P1 Cu1 P2 C221 45.24(12) . . . . no
P1 Cu1 P2 C231 -75.33(11) . . . . no
P3 Cu1 P2 C211 -57.10(11) . . . . no
P3 Cu1 P2 C221 -174.73(11) . . . . no
P3 Cu1 P2 C231 64.69(11) . . . . no
N1 Cu1 P2 C211 55.13(13) . . . . no
N1 Cu1 P2 C221 -62.50(14) . . . . no
N1 Cu1 P2 C231 176.93(13) . . . . no
P1 Cu1 P3 C311 53.04(11) . . . . no
P1 Cu1 P3 C321 -66.14(11) . . . . no
P1 Cu1 P3 C331 174.47(10) . . . . no
P2 Cu1 P3 C311 -84.24(11) . . . . no
P2 Cu1 P3 C321 156.58(11) . . . . no
P2 Cu1 P3 C331 37.19(11) . . . . no
N1 Cu1 P3 C311 165.73(13) . . . . no
N1 Cu1 P3 C321 46.55(13) . . . . no
N1 Cu1 P3 C331 -72.83(13) . . . . no
Cu1 P1 C111 C112 28.6(3) . . . . no
C121 P1 C111 C112 -97.8(2) . . . . no
C131 P1 C111 C112 154.7(2) . . . . no
Cu1 P1 C111 C116 -150.8(2) . . . . no
C121 P1 C111 C116 82.9(3) . . . . no
C131 P1 C111 C116 -24.6(3) . . . . no
Cu1 P1 C131 C132 31.8(3) . . . . no
Cu1 P1 C121 C122 30.4(3) . . . . no
C111 P1 C121 C122 155.8(2) . . . . no
C131 P1 C121 C122 -95.5(2) . . . . no
Cu1 P1 C121 C126 -150.6(2) . . . . no
C111 P1 C121 C126 -25.2(3) . . . . no
C131 P1 C121 C126 83.5(3) . . . . no
C121 P1 C131 C132 157.9(2) . . . . no
Cu1 P1 C131 C136 -150.3(2) . . . . no
C111 P1 C131 C132 -93.5(3) . . . . no
C121 P1 C131 C136 -24.3(3) . . . . no
C111 P1 C131 C136 84.4(3) . . . . no
Cu1 P2 C231 C232 -28.5(3) . . . . no
C231 P2 C221 C222 51.4(3) . . . . no
C221 P2 C231 C232 -154.7(2) . . . . no
C231 P2 C211 C212 -141.6(2) . . . . no
C211 P2 C231 C232 98.1(2) . . . . no
C221 P2 C231 C236 24.3(3) . . . . no
Cu1 P2 C231 C236 150.5(2) . . . . no
C211 P2 C231 C236 -83.0(3) . . . . no
C221 P2 C211 C212 111.8(2) . . . . no
Cu1 P2 C221 C226 96.1(3) . . . . no
Cu1 P2 C211 C212 -11.7(3) . . . . no
Cu1 P2 C221 C222 -77.9(3) . . . . no
C211 P2 C221 C222 158.9(3) . . . . no
Cu1 P2 C211 C216 166.4(2) . . . . no
C231 P2 C221 C226 -134.6(3) . . . . no
C221 P2 C211 C216 -70.1(3) . . . . no
C231 P2 C211 C216 36.5(3) . . . . no
C211 P2 C221 C226 -27.1(3) . . . . no
C331 P3 C321 C322 84.1(3) . . . . no
C321 P3 C331 C332 160.4(2) . . . . no
Cu1 P3 C311 C312 -40.1(3) . . . . no
C321 P3 C311 C312 86.2(3) . . . . no
Cu1 P3 C331 C332 -73.0(3) . . . . no
Cu1 P3 C311 C316 144.0(2) . . . . no
Cu1 P3 C321 C322 -42.1(3) . . . . no
C331 P3 C311 C312 -167.1(2) . . . . no
C321 P3 C311 C316 -89.7(3) . . . . no
Cu1 P3 C321 C326 137.7(2) . . . . no
C311 P3 C321 C322 -167.5(2) . . . . no
Cu1 P3 C331 C336 101.6(2) . . . . no
C331 P3 C321 C326 -96.1(3) . . . . no
C321 P3 C331 C336 -25.0(3) . . . . no
C311 P3 C331 C332 53.6(3) . . . . no
C331 P3 C311 C316 17.0(3) . . . . no
C311 P3 C321 C326 12.3(3) . . . . no
C311 P3 C331 C336 -131.9(3) . . . . no
P2 C211 C212 C213 178.0(2) . . . . no
C212 C211 C216 C215 1.2(5) . . . . no
P1 C111 C112 H112 0.42 . . . . no
C116 C111 C112 H112 179.79 . . . . no
P1 C111 C116 H116 -0.30 . . . . no
C112 C111 C116 H116 -179.63 . . . . no
P2 C211 C216 C215 -177.0(3) . . . . no
C216 C211 C212 C213 -0.2(4) . . . . no
H112 C112 C113 C114 -179.68 . . . . no
C111 C112 C113 H113 179.54 . . . . no
H112 C112 C113 H113 0.75 . . . . no
C211 C212 C213 C214 -0.5(4) . . . . no
H113 C113 C114 H114 0.66 . . . . no
H113 C113 C114 C115 179.50 . . . . no
C112 C113 C114 H114 -178.91 . . . . no
C212 C213 C214 C215 0.2(5) . . . . no
H114 C114 C115 H115 -0.15 . . . . no
H114 C114 C115 C116 179.76 . . . . no
C213 C214 C215 C216 0.9(5) . . . . no
C113 C114 C115 H115 -178.97 . . . . no
H115 C115 C116 H116 -1.43 . . . . no
C114 C115 C116 H116 178.66 . . . . no
C214 C215 C216 C211 -1.6(5) . . . . no
H115 C115 C116 C111 179.09 . . . . no
P1 C121 C122 H122 0.20 . . . . no
C122 C121 C126 H126 -179.79 . . . . no
C126 C121 C122 H122 -178.85 . . . . no
P2 C221 C222 C223 176.0(3) . . . . no
C226 C221 C222 C223 1.9(5) . . . . no
P2 C221 C226 C225 -174.7(3) . . . . no
C222 C221 C226 C225 -0.6(5) . . . . no
P1 C121 C126 H126 1.24 . . . . no
H122 C122 C123 H123 -2.31 . . . . no
C221 C222 C223 C224 -1.6(6) . . . . no
C121 C122 C123 H123 178.49 . . . . no
H122 C122 C123 C124 178.45 . . . . no
H123 C123 C124 C125 -178.84 . . . . no
C122 C123 C124 H124 -179.69 . . . . no
C222 C223 C224 C225 0.0(7) . . . . no
H123 C123 C124 H124 1.06 . . . . no
H124 C124 C125 H125 -0.09 . . . . no
C123 C124 C125 H125 179.81 . . . . no
C223 C224 C225 C226 1.2(7) . . . . no
H124 C124 C125 C126 -179.58 . . . . no
H125 C125 C126 H126 -0.03 . . . . no
H125 C125 C126 C121 179.80 . . . . no
C124 C125 C126 H126 179.45 . . . . no
C224 C225 C226 C221 -0.9(7) . . . . no
P2 C231 C232 C233 179.1(2) . . . . no
C236 C231 C232 C233 0.1(5) . . . . no
C232 C231 C236 C235 0.6(4) . . . . no
C132 C131 C136 H136 179.17 . . . . no
P2 C231 C236 C235 -178.3(2) . . . . no
P1 C131 C136 H136 1.29 . . . . no
C136 C131 C132 H132 -177.70 . . . . no
P1 C131 C132 H132 0.29 . . . . no
H132 C132 C133 C134 178.54 . . . . no
C231 C232 C233 C234 -0.8(5) . . . . no
C131 C132 C133 H133 -178.84 . . . . no
H132 C132 C133 H133 -0.42 . . . . no
C132 C133 C134 H134 178.91 . . . . no
C232 C233 C234 C235 0.7(5) . . . . no
H133 C133 C134 H134 -2.13 . . . . no
H133 C133 C134 C135 178.22 . . . . no
C133 C134 C135 H135 179.62 . . . . no
C233 C234 C235 C236 0.0(5) . . . . no
H134 C134 C135 C136 -179.14 . . . . no
H134 C134 C135 H135 -0.03 . . . . no
H135 C135 C136 C131 -178.76 . . . . no
C134 C135 C136 H136 -179.78 . . . . no
H135 C135 C136 H136 1.11 . . . . no
C234 C235 C236 C231 -0.7(5) . . . . no
P3 C311 C312 H312 4.30 . . . . no
C316 C311 C312 H312 -179.56 . . . . no
P3 C311 C316 H316 -5.31 . . . . no
C312 C311 C316 H316 178.78 . . . . no
C311 C312 C313 H313 -177.83 . . . . no
H312 C312 C313 C314 -178.93 . . . . no
H312 C312 C313 H313 2.83 . . . . no
C312 C313 C314 H314 176.08 . . . . no
H313 C313 C314 C315 176.15 . . . . no
H313 C313 C314 H314 -5.66 . . . . no
C313 C314 C315 H315 -178.92 . . . . no
H314 C314 C315 C316 -175.92 . . . . no
H314 C314 C315 H315 2.90 . . . . no
C314 C315 C316 H316 179.57 . . . . no
H315 C315 C316 C311 -179.52 . . . . no
H315 C315 C316 H316 0.77 . . . . no
P3 C321 C322 H322 -0.55 . . . . no
C326 C321 C322 H322 179.66 . . . . no
P3 C321 C326 H326 1.77 . . . . no
C322 C321 C326 H326 -178.45 . . . . no
C321 C322 C323 H323 -179.64 . . . . no
H322 C322 C323 C324 -179.72 . . . . no
H322 C322 C323 H323 0.40 . . . . no
C322 C323 C324 H324 179.53 . . . . no
H323 C323 C324 C325 179.18 . . . . no
H323 C323 C324 H324 -0.60 . . . . no
C323 C324 C325 H325 -178.56 . . . . no
H324 C324 C325 C326 -179.01 . . . . no
H324 C324 C325 H325 1.22 . . . . no
C324 C325 C326 H326 177.98 . . . . no
H325 C325 C326 C321 178.48 . . . . no
H325 C325 C326 H326 -2.25 . . . . no
P3 C331 C332 H332 -4.37 . . . . no
C336 C331 C332 H332 -179.10 . . . . no
P3 C331 C336 H336 4.29 . . . . no
C332 C331 C336 H336 179.01 . . . . no
C331 C332 C333 H333 179.16 . . . . no
H332 C332 C333 C334 179.91 . . . . no
H332 C332 C333 H333 0.29 . . . . no
C332 C333 C334 H334 179.29 . . . . no
H333 C333 C334 C335 178.92 . . . . no
H333 C333 C334 H334 -1.08 . . . . no
C333 C334 C335 H335 -178.08 . . . . no
H334 C334 C335 C336 -178.22 . . . . no
H334 C334 C335 H335 1.92 . . . . no
C334 C335 C336 H336 179.11 . . . . no
H335 C335 C336 C331 178.91 . . . . no
H335 C335 C336 H336 -1.03 . . . . no
